data_4312066
loop_
_publ_author_name
'Richard D. Adams'
'Burjor Captain'
'Jack L. Smith'
'Michael B. Hall'
'Chad L. Beddie'
'Charles Edwin Webster'

_publ_section_title
;
 Superloading of Tin Ligands into Rhodium and Iridium Carbonyl Cluster
 Complexes
;
_journal_name_full 'Inorganic Chemistry'
_journal_page_first 7576
_journal_page_last 7578
_journal_paper_doi 10.1021/ic0489589
_journal_volume 43
_journal_year 2004
_chemical_formula_sum 'C106.5 H88.5 O3 Rh3 Sn8'
_chemical_formula_weight 2674.52
_chemical_name_systematic
; 
 ? 
;
_space_group_IT_number 2
_symmetry_cell_setting triclinic
_symmetry_space_group_name_Hall '-P 1'
_symmetry_space_group_name_H-M 'P -1'
_atom_sites_solution_hydrogens geom
_atom_sites_solution_primary direct
_atom_sites_solution_secondary difmap
_audit_creation_method SHELXL-97
_cell_angle_alpha 86.4300(10)
_cell_angle_beta 87.7300(10)
_cell_angle_gamma 89.7330(10)
_cell_formula_units_Z 4
_cell_length_a 14.3214(8)
_cell_length_b 24.7842(13)
_cell_length_c 27.6995(15)
_cell_measurement_reflns_used 7631
_cell_measurement_temperature 296(2)
_cell_measurement_theta_max 19.72
_cell_measurement_theta_min 2.18
_cell_volume 9805.0(9)
_computing_cell_refinement 'SAINT+  V6.2 (Bruker, 2001)'
_computing_data_collection 'SMART V5.625 (Bruker, 2001)'
_computing_data_reduction 'SAINT+  V6.2'
_computing_molecular_graphics 'SHELXTL V6.1 (Sheldrick, 1997)'
_computing_publication_material 'SHELXTL V6.1'
_computing_structure_refinement 'SHELXL-97 (Sheldrick, 1997)'
_computing_structure_solution 'SHELXS-97 (Sheldrick, 1990)'
_diffrn_ambient_temperature 296(2)
_diffrn_measured_fraction_theta_full 0.999
_diffrn_measured_fraction_theta_max 0.999
_diffrn_measurement_device_type 'Bruker SMART APEX CCD diffractometer'
_diffrn_measurement_method 'omega scans'
_diffrn_radiation_monochromator graphite
_diffrn_radiation_source 'fine-focus sealed tube'
_diffrn_radiation_type MoK\a
_diffrn_radiation_wavelength 0.71073
_diffrn_reflns_av_R_equivalents 0.0822
_diffrn_reflns_av_sigmaI/netI 0.1192
_diffrn_reflns_limit_h_max 17
_diffrn_reflns_limit_h_min -17
_diffrn_reflns_limit_k_max 29
_diffrn_reflns_limit_k_min -29
_diffrn_reflns_limit_l_max 32
_diffrn_reflns_limit_l_min -32
_diffrn_reflns_number 81160
_diffrn_reflns_theta_full 25.03
_diffrn_reflns_theta_max 25.03
_diffrn_reflns_theta_min 1.07
_diffrn_standards_decay_% <1
_exptl_absorpt_coefficient_mu 2.539
_exptl_absorpt_correction_T_max 1.000
_exptl_absorpt_correction_T_min 0.756
_exptl_absorpt_correction_type SADABS
_exptl_absorpt_process_details '(SADABS, Bruker, 1997)'
_exptl_crystal_colour DarkRed
_exptl_crystal_density_diffrn 1.812
_exptl_crystal_density_method 'not measured'
_exptl_crystal_description Blade
_exptl_crystal_F_000 5146
_exptl_crystal_size_max 0.20
_exptl_crystal_size_mid 0.10
_exptl_crystal_size_min 0.03
_refine_diff_density_max 6.010
_refine_diff_density_min -1.775
_refine_diff_density_rms 0.243
_refine_ls_extinction_method none
_refine_ls_goodness_of_fit_ref 1.037
_refine_ls_hydrogen_treatment mixed
_refine_ls_matrix_type full
_refine_ls_number_parameters 1105
_refine_ls_number_reflns 34579
_refine_ls_number_restraints 0
_refine_ls_restrained_S_all 1.037
_refine_ls_R_factor_all 0.1498
_refine_ls_R_factor_gt 0.0894
_refine_ls_shift/su_max 0.001
_refine_ls_shift/su_mean 0.000
_refine_ls_structure_factor_coef Fsqd
_refine_ls_weighting_details 'calc w=1/[\s^2^(Fo^2^)+(0.1269P)^2^+36.6577P] where P=(Fo^2^+2Fc^2^)/3'
_refine_ls_weighting_scheme calc
_refine_ls_wR_factor_gt 0.2231
_refine_ls_wR_factor_ref 0.2573
_reflns_number_gt 19923
_reflns_number_total 34579
_reflns_threshold_expression >2sigma(I)
_cod_data_source_file ic0489589si20040802_110749.cif
_cod_data_source_block p-1
_cod_depositor_comments
;
The following automatic conversions were performed:
'_symmetry_cell_setting' value 'Triclinic' changed to 'triclinic'
according to '/home/saulius/struct/CIF-dictionaries/cif_core.dic'
dictionary named 'cif_core.dic' version 2.4.1 from 2010-06-29.

Automatic conversion script
Id: cif_fix_enum 1527 2010-12-29 10:47:43Z saulius 
;
_cod_original_formula_sum 'C106.50 H88.50 O3 Rh3 Sn8'
_cod_database_code 4312066

loop_
_symmetry_equiv_pos_as_xyz
'x, y, z'
'-x, -y, -z'

loop_
_atom_site_label
_atom_site_type_symbol
_atom_site_fract_x
_atom_site_fract_y
_atom_site_fract_z
_atom_site_U_iso_or_equiv
_atom_site_adp_type
_atom_site_occupancy
_atom_site_symmetry_multiplicity
_atom_site_calc_flag
_atom_site_refinement_flags
_atom_site_disorder_assembly
_atom_site_disorder_group
O21 O 0.930(2) 0.0584(8) 0.5840(6) 0.245(19) Uani 1 1 d . . .
Sn1 Sn 1.02704(9) 0.20302(5) 0.55030(4) 0.0530(3) Uani 1 1 d . . .
Sn2 Sn 0.78893(8) 0.13865(5) 0.69399(4) 0.0477(3) Uani 1 1 d . . .
Sn3 Sn 1.05289(9) 0.28348(5) 0.72028(4) 0.0501(3) Uani 1 1 d . . .
Sn4 Sn 1.11159(11) 0.33774(6) 0.59478(5) 0.0661(4) Uani 1 1 d . . .
Sn5 Sn 0.76831(10) 0.15116(6) 0.55645(5) 0.0609(4) Uani 1 1 d . . .
Sn6 Sn 0.92470(9) 0.16946(5) 0.80573(4) 0.0492(3) Uani 1 1 d . . .
Sn7 Sn 1.03430(8) 0.14810(5) 0.68331(4) 0.0490(3) Uani 1 1 d . . .
Sn8 Sn 0.87185(10) 0.26323(5) 0.63101(4) 0.0550(3) Uani 1 1 d . . .
Sn9 Sn 0.62660(8) 0.19105(4) 0.15486(4) 0.0432(3) Uani 1 1 d . . .
Sn10 Sn 0.34165(8) 0.30133(5) 0.08049(4) 0.0465(3) Uani 1 1 d . . .
Sn11 Sn 0.56318(8) 0.38979(4) 0.20186(4) 0.0419(3) Uani 1 1 d . . .
Sn12 Sn 0.66561(9) 0.26309(5) 0.26867(4) 0.0518(3) Uani 1 1 d . . .
Sn13 Sn 0.50580(9) 0.19162(5) 0.03096(4) 0.0475(3) Uani 1 1 d . . .
Sn14 Sn 0.31000(8) 0.41624(5) 0.16262(4) 0.0491(3) Uani 1 1 d . . .
Sn15 Sn 0.42959(8) 0.27758(5) 0.19914(4) 0.0449(3) Uani 1 1 d . . .
Sn16 Sn 0.59222(8) 0.31161(5) 0.08411(4) 0.0420(3) Uani 1 1 d . . .
Rh1 Rh 1.05158(10) 0.24352(5) 0.63488(5) 0.0464(3) Uani 1 1 d . . .
Rh2 Rh 0.90482(9) 0.16212(5) 0.61842(5) 0.0442(3) Uani 1 1 d . . .
Rh3 Rh 0.91242(9) 0.21335(5) 0.71616(4) 0.0404(3) Uani 1 1 d . . .
Rh4 Rh 0.60858(9) 0.29096(5) 0.17966(4) 0.0386(3) Uani 1 1 d . . .
Rh5 Rh 0.47800(8) 0.23769(5) 0.11496(4) 0.0368(3) Uani 1 1 d . . .
Rh6 Rh 0.45456(9) 0.35698(5) 0.13334(4) 0.0400(3) Uani 1 1 d . . .
O11 O 1.2563(10) 0.2135(7) 0.6397(6) 0.092(5) Uani 1 1 d . . .
O31 O 0.7782(10) 0.2910(5) 0.7628(5) 0.077(4) Uani 1 1 d . . .
O41 O 0.8141(8) 0.3168(6) 0.1618(6) 0.082(4) Uani 1 1 d . . .
O51 O 0.3697(9) 0.1371(5) 0.1461(5) 0.069(4) Uani 1 1 d . . .
O61 O 0.4981(10) 0.4567(6) 0.0669(5) 0.079(4) Uani 1 1 d . . .
C11 C 1.1829(15) 0.2237(8) 0.6370(7) 0.061(5) Uiso 1 1 d . . .
C21 C 0.9423(14) 0.0894(9) 0.6027(8) 0.067(5) Uiso 1 1 d . . .
C31 C 0.8286(12) 0.2623(7) 0.7434(6) 0.050(4) Uiso 1 1 d . . .
C41 C 0.7374(12) 0.3086(7) 0.1669(6) 0.046(4) Uiso 1 1 d . . .
C51 C 0.4104(12) 0.1771(7) 0.1361(6) 0.046(4) Uiso 1 1 d . . .
C61 C 0.4834(14) 0.4177(9) 0.0903(8) 0.066(5) Uiso 1 1 d . . .
C71 C 1.1761(13) 0.2662(7) 0.7578(7) 0.055(5) Uiso 1 1 d . . .
C72 C 1.0112(12) 0.3649(7) 0.7352(6) 0.053(4) Uiso 1 1 d . . .
C73 C 1.1843(18) 0.3230(11) 0.5205(9) 0.090(7) Uiso 1 1 d . . .
C74 C 1.2312(15) 0.3639(9) 0.6343(8) 0.072(6) Uiso 1 1 d . . .
C75 C 0.9809(13) 0.2507(7) 0.4894(7) 0.055(5) Uiso 1 1 d . . .
C76 C 0.8289(14) 0.1227(8) 0.4869(7) 0.068(5) Uiso 1 1 d . . .
C77 C 0.6613(15) 0.2083(8) 0.5377(8) 0.071(6) Uiso 1 1 d . . .
C78 C 0.6827(15) 0.0811(9) 0.5789(8) 0.072(6) Uiso 1 1 d . . .
C79 C 0.6460(15) 0.1625(9) 0.6950(8) 0.071(6) Uiso 1 1 d . . .
C80 C 0.7946(13) 0.0579(7) 0.7252(6) 0.054(5) Uiso 1 1 d . . .
C81 C 0.7876(14) 0.1449(8) 0.8348(7) 0.061(5) Uiso 1 1 d . . .
C82 C 1.0131(12) 0.1011(7) 0.8257(6) 0.053(4) Uiso 1 1 d . . .
C83 C 0.9621(12) 0.2275(7) 0.8579(6) 0.054(5) Uiso 1 1 d . . .
C84 C 1.1359(13) 0.0864(8) 0.6872(7) 0.059(5) Uiso 1 1 d . . .
C85 C 0.7669(13) 0.3243(8) 0.6209(7) 0.059(5) Uiso 1 1 d . . .
C86 C 1.033(2) 0.4127(11) 0.5789(10) 0.105(8) Uiso 1 1 d . . .
C87 C 1.1253(15) 0.1479(8) 0.5198(8) 0.070(6) Uiso 1 1 d . . .
C91 C 0.5943(13) 0.2163(8) 0.3273(7) 0.059(5) Uiso 1 1 d . . .
C92 C 0.7976(13) 0.2185(7) 0.2634(7) 0.057(5) Uiso 1 1 d . . .
C93 C 0.7101(14) 0.3364(8) 0.3024(7) 0.066(5) Uiso 1 1 d . . .
C94 C 0.3342(12) 0.2407(7) 0.2516(6) 0.051(4) Uiso 1 1 d . . .
C95 C 0.5795(13) 0.2313(7) -0.0301(7) 0.056(5) Uiso 1 1 d . . .
C96 C 0.3724(12) 0.1746(7) 0.0017(6) 0.053(4) Uiso 1 1 d . . .
C97 C 0.5589(12) 0.1096(7) 0.0404(6) 0.051(4) Uiso 1 1 d . . .
C98 C 0.7554(12) 0.1766(7) 0.1148(6) 0.048(4) Uiso 1 1 d . . .
C99 C 0.5894(12) 0.1158(7) 0.1942(6) 0.049(4) Uiso 1 1 d . . .
C100 C 0.3343(13) 0.3273(7) 0.0048(6) 0.054(5) Uiso 1 1 d . . .
C101 C 0.6856(12) 0.3514(7) 0.0322(6) 0.049(4) Uiso 1 1 d . . .
C102 C 0.5022(13) 0.4103(7) 0.2708(7) 0.056(5) Uiso 1 1 d . . .
C103 C 0.6652(12) 0.4505(7) 0.1768(6) 0.050(4) Uiso 1 1 d . . .
C104 C 0.2131(13) 0.4340(8) 0.1063(7) 0.060(5) Uiso 1 1 d . . .
C105 C 0.2143(14) 0.3976(8) 0.2242(7) 0.064(5) Uiso 1 1 d . . .
C106 C 0.3486(13) 0.4975(7) 0.1768(6) 0.054(5) Uiso 1 1 d . . .
C107 C 0.2024(13) 0.2791(7) 0.1055(7) 0.056(5) Uiso 1 1 d . . .
C111 C 1.1002(14) 0.1054(8) 0.8460(7) 0.068(5) Uiso 1 1 d . . .
H111 H 1.1225 0.1396 0.8516 0.081 Uiso 1 1 calc R . .
C112 C 0.9827(17) 0.0502(9) 0.8184(9) 0.088(7) Uiso 1 1 d . . .
H112 H 0.9240 0.0447 0.8064 0.105 Uiso 1 1 calc R . .
C113 C 1.0438(18) 0.0054(11) 0.8297(9) 0.098(8) Uiso 1 1 d . . .
H113 H 1.0237 -0.0292 0.8239 0.117 Uiso 1 1 calc R . .
C114 C 1.1271(17) 0.0108(10) 0.8477(8) 0.086(7) Uiso 1 1 d . . .
H114 H 1.1658 -0.0190 0.8533 0.103 Uiso 1 1 calc R . .
C115 C 0.9532(16) 0.2827(9) 0.8503(9) 0.081(6) Uiso 1 1 d . . .
H115 H 0.9318 0.2962 0.8207 0.097 Uiso 1 1 calc R . .
C116 C 0.9910(14) 0.2091(9) 0.9026(7) 0.069(6) Uiso 1 1 d . . .
H116 H 0.9983 0.1722 0.9096 0.083 Uiso 1 1 calc R . .
C117 C 1.0096(17) 0.2457(10) 0.9379(10) 0.095(8) Uiso 1 1 d . . .
H117 H 1.0249 0.2332 0.9690 0.114 Uiso 1 1 calc R . .
C118 C 1.0050(19) 0.2963(12) 0.9265(11) 0.109(9) Uiso 1 1 d . . .
H118 H 1.0244 0.3197 0.9491 0.131 Uiso 1 1 calc R . .
C119 C 1.0387(15) 0.3885(8) 0.7754(8) 0.073(6) Uiso 1 1 d . . .
H119 H 1.0749 0.3694 0.7978 0.087 Uiso 1 1 calc R . .
C120 C 0.9622(16) 0.3968(9) 0.7026(9) 0.084(7) Uiso 1 1 d . . .
H120 H 0.9464 0.3814 0.6743 0.101 Uiso 1 1 calc R . .
C121 C 1.3142(18) 0.3436(10) 0.6271(9) 0.093(7) Uiso 1 1 d . . .
H121 H 1.3198 0.3158 0.6062 0.112 Uiso 1 1 calc R . .
C122 C 0.7239(16) 0.3309(9) 0.5801(9) 0.084(7) Uiso 1 1 d . . .
H122 H 0.7371 0.3084 0.5551 0.100 Uiso 1 1 calc R . .
C123 C 0.6563(18) 0.3731(10) 0.5747(10) 0.096(8) Uiso 1 1 d . . .
H123 H 0.6210 0.3753 0.5472 0.116 Uiso 1 1 calc R . .
C124 C 0.7443(15) 0.3606(9) 0.6600(8) 0.079(6) Uiso 1 1 d . . .
H124 H 0.7669 0.3528 0.6907 0.095 Uiso 1 1 calc R . .
C125 C 0.5876(16) 0.2153(9) 0.5712(9) 0.084(7) Uiso 1 1 d . . .
H125 H 0.5899 0.1983 0.6020 0.101 Uiso 1 1 calc R . .
C126 C 0.6570(19) 0.2394(10) 0.4925(10) 0.101(8) Uiso 1 1 d . . .
H126 H 0.7058 0.2369 0.4695 0.121 Uiso 1 1 calc R . .
C127 C 0.5794(18) 0.2742(10) 0.4816(10) 0.097(8) Uiso 1 1 d . . .
H127 H 0.5753 0.2937 0.4520 0.117 Uiso 1 1 calc R . .
C128 C 0.9097(17) 0.2874(9) 0.4949(9) 0.088(7) Uiso 1 1 d . . .
H128 H 0.8817 0.2917 0.5254 0.106 Uiso 1 1 calc R . .
C129 C 0.8784(19) 0.3193(11) 0.4529(10) 0.105(8) Uiso 1 1 d . . .
H129 H 0.8309 0.3444 0.4577 0.126 Uiso 1 1 calc R . .
C130 C 1.0246(14) 0.2481(8) 0.4432(7) 0.062(5) Uiso 1 1 d . . .
H130 H 1.0772 0.2266 0.4388 0.074 Uiso 1 1 calc R . .
C131 C 0.8476(16) 0.1559(10) 0.4478(8) 0.082(6) Uiso 1 1 d . . .
H131 H 0.8382 0.1930 0.4487 0.098 Uiso 1 1 calc R . .
C132 C 0.8833(19) 0.1321(12) 0.4035(11) 0.110(9) Uiso 1 1 d . . .
H132 H 0.8929 0.1529 0.3747 0.132 Uiso 1 1 calc R . .
C133 C 0.7055(16) 0.0413(9) 0.6106(8) 0.078(6) Uiso 1 1 d . . .
H133 H 0.7633 0.0429 0.6246 0.094 Uiso 1 1 calc R . .
C134 C 0.6479(19) -0.0029(11) 0.6241(10) 0.104(8) Uiso 1 1 d . . .
H134 H 0.6683 -0.0304 0.6456 0.125 Uiso 1 1 calc R . .
C135 C 0.5734(19) 0.1216(11) 0.6909(9) 0.101(8) Uiso 1 1 d . . .
H135 H 0.5880 0.0856 0.6866 0.121 Uiso 1 1 calc R . .
C136 C 0.6210(16) 0.2152(9) 0.6979(8) 0.079(6) Uiso 1 1 d . . .
H136 H 0.6656 0.2424 0.6974 0.094 Uiso 1 1 calc R . .
C137 C 0.7298(16) 0.0392(9) 0.7601(8) 0.082(7) Uiso 1 1 d . . .
H137 H 0.6825 0.0624 0.7699 0.099 Uiso 1 1 calc R . .
C138 C 0.8650(15) 0.0225(8) 0.7148(8) 0.072(6) Uiso 1 1 d . . .
H138 H 0.9125 0.0341 0.6928 0.087 Uiso 1 1 calc R . .
C139 C 0.869(2) -0.0310(11) 0.7359(10) 0.109(9) Uiso 1 1 d . . .
H139 H 0.9154 -0.0550 0.7261 0.131 Uiso 1 1 calc R . .
C140 C 1.2406(16) 0.3065(10) 0.7658(9) 0.086(7) Uiso 1 1 d . . .
H140 H 1.2285 0.3419 0.7549 0.103 Uiso 1 1 calc R . .
C141 C 1.1993(16) 0.2174(9) 0.7737(8) 0.078(6) Uiso 1 1 d . . .
H141 H 1.1584 0.1893 0.7688 0.093 Uiso 1 1 calc R . .
C142 C 0.7082(15) 0.1656(9) 0.8173(8) 0.075(6) Uiso 1 1 d . . .
H142 H 0.7117 0.1908 0.7909 0.090 Uiso 1 1 calc R . .
C143 C 0.6183(19) 0.1503(10) 0.8380(10) 0.101(8) Uiso 1 1 d . . .
H143 H 0.5638 0.1645 0.8251 0.121 Uiso 1 1 calc R . .
C144 C 0.689(2) 0.0915(12) 0.8945(11) 0.114(9) Uiso 1 1 d . . .
H144 H 0.6834 0.0639 0.9188 0.137 Uiso 1 1 calc R . .
C145 C 0.7816(18) 0.1093(10) 0.8757(9) 0.089(7) Uiso 1 1 d . . .
H145 H 0.8352 0.0970 0.8908 0.107 Uiso 1 1 calc R . .
C146 C 0.564(2) -0.0053(11) 0.6059(10) 0.101(8) Uiso 1 1 d . . .
H146 H 0.5241 -0.0337 0.6160 0.122 Uiso 1 1 calc R . .
C147 C 0.538(2) 0.0300(13) 0.5756(12) 0.132(11) Uiso 1 1 d . . .
H147 H 0.4798 0.0260 0.5622 0.158 Uiso 1 1 calc R . .
C148 C 0.594(2) 0.0772(13) 0.5599(11) 0.121(10) Uiso 1 1 d . . .
H148 H 0.5715 0.1038 0.5381 0.145 Uiso 1 1 calc R . .
C149 C 0.8415(18) 0.0664(11) 0.4863(10) 0.100(8) Uiso 1 1 d . . .
H149 H 0.8222 0.0436 0.5127 0.120 Uiso 1 1 calc R . .
C150 C 0.8837(18) 0.0454(11) 0.4450(10) 0.099(8) Uiso 1 1 d . . .
H150 H 0.8989 0.0089 0.4446 0.119 Uiso 1 1 calc R . .
C151 C 0.9014(17) 0.0786(10) 0.4067(10) 0.093(7) Uiso 1 1 d . . .
H151 H 0.9289 0.0639 0.3795 0.111 Uiso 1 1 calc R . .
C152 C 0.5101(19) 0.2474(11) 0.5594(10) 0.101(8) Uiso 1 1 d . . .
H152 H 0.4582 0.2479 0.5806 0.122 Uiso 1 1 calc R . .
C153 C 0.511(2) 0.2770(13) 0.5181(12) 0.129(11) Uiso 1 1 d . . .
H153 H 0.4622 0.3014 0.5132 0.155 Uiso 1 1 calc R . .
C154 C 0.521(2) 0.2272(14) 0.7017(11) 0.131(11) Uiso 1 1 d . . .
H154 H 0.5005 0.2618 0.7084 0.158 Uiso 1 1 calc R . .
C155 C 0.459(2) 0.1899(12) 0.6958(10) 0.115(9) Uiso 1 1 d . . .
H155 H 0.3974 0.2004 0.6930 0.138 Uiso 1 1 calc R . .
C156 C 0.479(2) 0.1405(13) 0.6937(11) 0.119(10) Uiso 1 1 d . . .
H156 H 0.4303 0.1156 0.6941 0.143 Uiso 1 1 calc R . .
C157 C 0.6151(19) 0.1145(10) 0.8770(10) 0.098(8) Uiso 1 1 d . . .
H157 H 0.5572 0.1061 0.8919 0.118 Uiso 1 1 calc R . .
C158 C 0.9739(17) 0.3189(11) 0.8837(9) 0.096(8) Uiso 1 1 d . . .
H158 H 0.9673 0.3560 0.8777 0.116 Uiso 1 1 calc R . .
C159 C 1.1545(17) 0.0605(10) 0.8580(9) 0.088(7) Uiso 1 1 d . . .
H159 H 1.2104 0.0648 0.8732 0.105 Uiso 1 1 calc R . .
C160 C 1.168(2) 0.0633(13) 0.7283(13) 0.138(12) Uiso 1 1 d . . .
H160 H 1.1444 0.0739 0.7581 0.166 Uiso 1 1 calc R . .
C161 C 1.250(3) 0.0151(17) 0.7258(17) 0.180(16) Uiso 1 1 d . . .
H161 H 1.2730 -0.0040 0.7528 0.216 Uiso 1 1 calc R . .
C162 C 1.275(2) 0.0083(12) 0.6842(12) 0.115(9) Uiso 1 1 d . . .
H162 H 1.3226 -0.0174 0.6819 0.138 Uiso 1 1 calc R . .
C163 C 1.250(3) 0.0296(16) 0.6410(16) 0.167(15) Uiso 1 1 d . . .
H163 H 1.2792 0.0196 0.6123 0.200 Uiso 1 1 calc R . .
C164 C 1.173(2) 0.0706(12) 0.6416(12) 0.122(10) Uiso 1 1 d . . .
H164 H 1.1494 0.0853 0.6128 0.147 Uiso 1 1 calc R . .
C165 C 1.213(2) 0.1431(13) 0.5333(12) 0.130(11) Uiso 1 1 d . . .
H165 H 1.2326 0.1653 0.5567 0.156 Uiso 1 1 calc R . .
C166 C 1.283(3) 0.1022(14) 0.5121(13) 0.147(12) Uiso 1 1 d . . .
H166 H 1.3446 0.0982 0.5218 0.176 Uiso 1 1 calc R . .
C168 C 0.7323(19) -0.0161(10) 0.7826(10) 0.099(8) Uiso 1 1 d . . .
H168 H 0.6846 -0.0289 0.8041 0.119 Uiso 1 1 calc R . .
C169 C 0.8024(18) -0.0464(11) 0.7718(9) 0.095(8) Uiso 1 1 d . . .
H169 H 0.8084 -0.0799 0.7886 0.114 Uiso 1 1 calc R . .
C170 C 0.939(2) 0.4111(13) 0.5687(11) 0.124(10) Uiso 1 1 d . . .
H170 H 0.9062 0.3791 0.5663 0.148 Uiso 1 1 calc R . .
C171 C 1.075(2) 0.4660(14) 0.5832(11) 0.130(11) Uiso 1 1 d . . .
H171 H 1.1364 0.4660 0.5927 0.156 Uiso 1 1 calc R . .
C172 C 1.036(3) 0.5141(17) 0.5750(13) 0.158(14) Uiso 1 1 d . . .
H172 H 1.0638 0.5477 0.5764 0.189 Uiso 1 1 calc R . .
C173 C 1.2157(19) 0.4077(10) 0.6648(9) 0.097(8) Uiso 1 1 d . . .
H173 H 1.1575 0.4234 0.6702 0.117 Uiso 1 1 calc R . .
C174 C 1.302(2) 0.4253(13) 0.6867(12) 0.125(10) Uiso 1 1 d . . .
H174 H 1.2966 0.4561 0.7043 0.150 Uiso 1 1 calc R . .
C175 C 1.377(2) 0.4050(13) 0.6846(12) 0.129(11) Uiso 1 1 d . . .
H175 H 1.4234 0.4156 0.7043 0.155 Uiso 1 1 calc R . .
C176 C 1.396(2) 0.3600(11) 0.6481(10) 0.102(8) Uiso 1 1 d . . .
H176 H 1.4544 0.3458 0.6412 0.123 Uiso 1 1 calc R . .
C177 C 1.322(2) 0.2949(11) 0.7894(10) 0.106(9) Uiso 1 1 d . . .
H177 H 1.3636 0.3226 0.7937 0.128 Uiso 1 1 calc R . .
C178 C 1.342(2) 0.2432(11) 0.8067(10) 0.103(8) Uiso 1 1 d . . .
H178 H 1.3945 0.2349 0.8241 0.124 Uiso 1 1 calc R . .
C179 C 1.279(2) 0.2050(12) 0.7967(10) 0.109(9) Uiso 1 1 d . . .
H179 H 1.2911 0.1690 0.8060 0.131 Uiso 1 1 calc R . .
C180 C 0.9338(17) 0.4499(10) 0.7081(9) 0.090(7) Uiso 1 1 d . . .
H180 H 0.8969 0.4696 0.6865 0.108 Uiso 1 1 calc R . .
C181 C 0.9669(18) 0.4692(11) 0.7489(10) 0.101(8) Uiso 1 1 d . . .
H181 H 0.9563 0.5058 0.7529 0.121 Uiso 1 1 calc R . .
C182 C 1.0111(16) 0.4435(10) 0.7829(9) 0.087(7) Uiso 1 1 d . . .
H182 H 1.0246 0.4598 0.8112 0.105 Uiso 1 1 calc R . .
C183 C 0.692(2) 0.4045(12) 0.6517(11) 0.117(9) Uiso 1 1 d . . .
H183 H 0.6862 0.4316 0.6734 0.140 Uiso 1 1 calc R . .
C184 C 0.643(2) 0.4070(12) 0.6056(11) 0.112(9) Uiso 1 1 d . . .
H184 H 0.6006 0.4349 0.5994 0.135 Uiso 1 1 calc R . .
C185 C 0.891(3) 0.4701(16) 0.5614(13) 0.159(14) Uiso 1 1 d . . .
H185 H 0.8286 0.4769 0.5553 0.191 Uiso 1 1 calc R . .
C186 C 0.952(3) 0.5048(18) 0.5651(15) 0.175(16) Uiso 1 1 d . . .
H186 H 0.9249 0.5381 0.5571 0.209 Uiso 1 1 calc R . .
C187 C 1.246(2) 0.0734(13) 0.4784(11) 0.123(10) Uiso 1 1 d . . .
H187 H 1.2830 0.0463 0.4655 0.148 Uiso 1 1 calc R . .
C188 C 1.157(2) 0.0807(12) 0.4610(12) 0.123(10) Uiso 1 1 d . . .
H188 H 1.1370 0.0609 0.4359 0.148 Uiso 1 1 calc R . .
C189 C 1.2353(18) 0.2814(11) 0.5215(10) 0.101(8) Uiso 1 1 d . . .
H189 H 1.2454 0.2600 0.5496 0.121 Uiso 1 1 calc R . .
C190 C 1.279(2) 0.2697(15) 0.4721(13) 0.146(12) Uiso 1 1 d . . .
H190 H 1.3184 0.2405 0.4669 0.175 Uiso 1 1 calc R . .
C191 C 1.0978(19) 0.1180(10) 0.4818(9) 0.099(8) Uiso 1 1 d . . .
H191 H 1.0383 0.1233 0.4700 0.118 Uiso 1 1 calc R . .
C192 C 1.157(3) 0.3604(15) 0.4848(14) 0.157(14) Uiso 1 1 d . . .
H192 H 1.1147 0.3885 0.4892 0.189 Uiso 1 1 calc R . .
C193 C 0.9126(17) 0.3152(10) 0.4089(9) 0.092(7) Uiso 1 1 d . . .
H193 H 0.8890 0.3351 0.3826 0.110 Uiso 1 1 calc R . .
C194 C 0.9884(17) 0.2782(10) 0.4039(9) 0.091(7) Uiso 1 1 d . . .
H194 H 1.0148 0.2740 0.3732 0.110 Uiso 1 1 calc R . .
C195 C 1.256(3) 0.3042(16) 0.4386(15) 0.154(13) Uiso 1 1 d . . .
H195 H 1.2811 0.2952 0.4087 0.185 Uiso 1 1 calc R . .
C196 C 1.209(3) 0.3478(16) 0.4349(15) 0.157(14) Uiso 1 1 d . . .
H196 H 1.2046 0.3695 0.4065 0.188 Uiso 1 1 calc R . .
C201 C 0.3903(15) 0.3691(8) -0.0156(8) 0.070(6) Uiso 1 1 d . . .
H201 H 0.4323 0.3857 0.0035 0.084 Uiso 1 1 calc R . .
C202 C 0.3842(18) 0.3869(11) -0.0658(9) 0.097(8) Uiso 1 1 d . . .
H202 H 0.4201 0.4153 -0.0798 0.117 Uiso 1 1 calc R . .
C203 C 0.2643(17) 0.3192(9) -0.0725(9) 0.084(7) Uiso 1 1 d . . .
H203 H 0.2221 0.3036 -0.0921 0.101 Uiso 1 1 calc R . .
C204 C 0.2691(15) 0.3022(8) -0.0245(8) 0.070(6) Uiso 1 1 d . . .
H204 H 0.2303 0.2748 -0.0111 0.084 Uiso 1 1 calc R . .
C205 C 0.2415(16) 0.4388(8) 0.0584(8) 0.072(6) Uiso 1 1 d . . .
H205 H 0.3050 0.4363 0.0507 0.087 Uiso 1 1 calc R . .
C206 C 0.2776(17) 0.5322(9) 0.1947(8) 0.085(7) Uiso 1 1 d . . .
H206 H 0.2165 0.5197 0.1984 0.101 Uiso 1 1 calc R . .
C207 C 0.4358(15) 0.5195(9) 0.1721(8) 0.074(6) Uiso 1 1 d . . .
H207 H 0.4844 0.4992 0.1591 0.088 Uiso 1 1 calc R . .
C208 C 0.4554(19) 0.5733(10) 0.1864(9) 0.097(8) Uiso 1 1 d . . .
H208 H 0.5161 0.5865 0.1850 0.116 Uiso 1 1 calc R . .
C209 C 0.6960(16) 0.4898(9) 0.2024(9) 0.080(6) Uiso 1 1 d . . .
H209 H 0.6719 0.4930 0.2338 0.096 Uiso 1 1 calc R . .
C210 C 0.7038(15) 0.4488(9) 0.1294(8) 0.075(6) Uiso 1 1 d . . .
H210 H 0.6826 0.4231 0.1093 0.090 Uiso 1 1 calc R . .
C211 C 0.7736(15) 0.4854(9) 0.1117(8) 0.077(6) Uiso 1 1 d . . .
H211 H 0.8018 0.4814 0.0813 0.093 Uiso 1 1 calc R . .
C212 C 0.7997(19) 0.5249(11) 0.1372(10) 0.101(8) Uiso 1 1 d . . .
H212 H 0.8413 0.5512 0.1243 0.121 Uiso 1 1 calc R . .
C213 C 0.3265(14) 0.1858(8) 0.2585(7) 0.063(5) Uiso 1 1 d . . .
H213 H 0.3609 0.1645 0.2378 0.076 Uiso 1 1 calc R . .
C214 C 0.2702(14) 0.1602(9) 0.2947(7) 0.069(6) Uiso 1 1 d . . .
H214 H 0.2697 0.1228 0.2994 0.083 Uiso 1 1 calc R . .
C215 C 0.2129(15) 0.1928(9) 0.3246(8) 0.074(6) Uiso 1 1 d . . .
H215 H 0.1706 0.1768 0.3475 0.089 Uiso 1 1 calc R . .
C216 C 0.2210(15) 0.2475(8) 0.3193(8) 0.072(6) Uiso 1 1 d . . .
H216 H 0.1865 0.2681 0.3406 0.086 Uiso 1 1 calc R . .
C217 C 0.2787(12) 0.2745(8) 0.2834(6) 0.057(5) Uiso 1 1 d . . .
H217 H 0.2814 0.3120 0.2800 0.068 Uiso 1 1 calc R . .
C218 C 0.1885(15) 0.2431(8) 0.1439(7) 0.068(5) Uiso 1 1 d . . .
H218 H 0.2393 0.2291 0.1605 0.081 Uiso 1 1 calc R . .
C219 C 0.0962(17) 0.2267(10) 0.1589(9) 0.094(7) Uiso 1 1 d . . .
H219 H 0.0855 0.1998 0.1835 0.113 Uiso 1 1 calc R . .
C220 C 0.0354(18) 0.2876(10) 0.1014(9) 0.094(8) Uiso 1 1 d . . .
H220 H -0.0174 0.3041 0.0886 0.113 Uiso 1 1 calc R . .
C221 C 0.1252(14) 0.3038(8) 0.0814(8) 0.070(6) Uiso 1 1 d . . .
H221 H 0.1327 0.3284 0.0549 0.084 Uiso 1 1 calc R . .
C222 C 0.2882(15) 0.1698(9) 0.0292(8) 0.077(6) Uiso 1 1 d . . .
H222 H 0.2890 0.1755 0.0621 0.092 Uiso 1 1 calc R . .
C223 C 0.3692(17) 0.1667(9) -0.0483(8) 0.082(7) Uiso 1 1 d . . .
H223 H 0.4221 0.1714 -0.0686 0.099 Uiso 1 1 calc R . .
C224 C 0.283(2) 0.1515(11) -0.0662(11) 0.117(9) Uiso 1 1 d . . .
H224 H 0.2825 0.1431 -0.0984 0.140 Uiso 1 1 calc R . .
C225 C 0.202(2) 0.1484(11) -0.0395(11) 0.114(9) Uiso 1 1 d . . .
H225 H 0.1457 0.1407 -0.0534 0.137 Uiso 1 1 calc R . .
C226 C 0.5292(16) 0.2632(8) -0.0640(8) 0.075(6) Uiso 1 1 d . . .
H226 H 0.4647 0.2668 -0.0600 0.090 Uiso 1 1 calc R . .
C227 C 0.6740(15) 0.2245(8) -0.0410(8) 0.071(6) Uiso 1 1 d . . .
H227 H 0.7086 0.2011 -0.0211 0.085 Uiso 1 1 calc R . .
C228 C 0.7185(16) 0.2518(9) -0.0809(8) 0.076(6) Uiso 1 1 d . . .
H228 H 0.7823 0.2472 -0.0868 0.091 Uiso 1 1 calc R . .
C229 C 0.6719(16) 0.2834(9) -0.1098(9) 0.080(6) Uiso 1 1 d . . .
H229 H 0.7044 0.3023 -0.1351 0.096 Uiso 1 1 calc R . .
C230 C 0.7801(16) 0.3539(9) 0.0368(8) 0.080(6) Uiso 1 1 d . . .
H230 H 0.8066 0.3355 0.0632 0.096 Uiso 1 1 calc R . .
C231 C 0.7809(14) 0.2083(8) 0.0732(7) 0.064(5) Uiso 1 1 d . . .
H231 H 0.7408 0.2358 0.0626 0.077 Uiso 1 1 calc R . .
C232 C 0.8630(15) 0.2004(9) 0.0473(8) 0.073(6) Uiso 1 1 d . . .
H232 H 0.8800 0.2230 0.0203 0.088 Uiso 1 1 calc R . .
C233 C 0.9163(17) 0.1604(10) 0.0617(9) 0.088(7) Uiso 1 1 d . . .
H233 H 0.9708 0.1547 0.0433 0.105 Uiso 1 1 calc R . .
C234 C 0.8196(14) 0.1358(8) 0.1278(7) 0.066(5) Uiso 1 1 d . . .
H234 H 0.8077 0.1139 0.1558 0.079 Uiso 1 1 calc R . .
C235 C 0.6504(15) 0.0957(9) 0.0364(7) 0.072(6) Uiso 1 1 d . . .
H235 H 0.6945 0.1227 0.0291 0.087 Uiso 1 1 calc R . .
C236 C 0.6820(18) 0.0399(10) 0.0431(9) 0.091(7) Uiso 1 1 d . . .
H236 H 0.7447 0.0303 0.0403 0.109 Uiso 1 1 calc R . .
C237 C 0.614(2) 0.0033(12) 0.0535(10) 0.112(9) Uiso 1 1 d . . .
H237 H 0.6311 -0.0329 0.0576 0.134 Uiso 1 1 calc R . .
C238 C 0.4938(18) 0.0697(10) 0.0531(9) 0.091(7) Uiso 1 1 d . . .
H238 H 0.4309 0.0780 0.0581 0.109 Uiso 1 1 calc R . .
C239 C 0.5475(14) 0.1187(8) 0.2393(7) 0.066(5) Uiso 1 1 d . . .
H239 H 0.5404 0.1517 0.2532 0.080 Uiso 1 1 calc R . .
C240 C 0.5974(13) 0.0692(8) 0.1738(7) 0.061(5) Uiso 1 1 d . . .
H240 H 0.6258 0.0692 0.1430 0.073 Uiso 1 1 calc R . .
C241 C 0.5671(18) 0.0221(11) 0.1947(10) 0.101(8) Uiso 1 1 d . . .
H241 H 0.5748 -0.0101 0.1794 0.122 Uiso 1 1 calc R . .
C242 C 0.4998(17) 0.2207(10) 0.3396(9) 0.088(7) Uiso 1 1 d . . .
H242 H 0.4615 0.2433 0.3210 0.106 Uiso 1 1 calc R . .
C243 C 0.4616(19) 0.1897(10) 0.3818(9) 0.095(8) Uiso 1 1 d . . .
H243 H 0.3993 0.1948 0.3914 0.114 Uiso 1 1 calc R . .
C244 C 0.6475(19) 0.1796(10) 0.3541(9) 0.099(8) Uiso 1 1 d . . .
H244 H 0.7103 0.1747 0.3456 0.119 Uiso 1 1 calc R . .
C245 C 0.7962(18) 0.1634(10) 0.2574(9) 0.091(7) Uiso 1 1 d . . .
H245 H 0.7408 0.1454 0.2528 0.109 Uiso 1 1 calc R . .
C246 C 0.8750(16) 0.2423(9) 0.2761(8) 0.081(6) Uiso 1 1 d . . .
H246 H 0.8725 0.2774 0.2861 0.097 Uiso 1 1 calc R . .
C247 C 0.7706(15) 0.3709(8) 0.2802(8) 0.074(6) Uiso 1 1 d . . .
H247 H 0.7938 0.3652 0.2491 0.089 Uiso 1 1 calc R . .
C248 C 0.8008(18) 0.4185(10) 0.3052(9) 0.094(7) Uiso 1 1 d . . .
H248 H 0.8418 0.4441 0.2906 0.113 Uiso 1 1 calc R . .
C249 C 0.4658(14) 0.3697(9) 0.3017(7) 0.070(6) Uiso 1 1 d . . .
H249 H 0.4669 0.3345 0.2917 0.084 Uiso 1 1 calc R . .
C250 C 0.4997(16) 0.4611(10) 0.2870(9) 0.083(7) Uiso 1 1 d . . .
H250 H 0.5251 0.4901 0.2680 0.100 Uiso 1 1 calc R . .
C251 C 0.4594(19) 0.4691(12) 0.3317(10) 0.110(9) Uiso 1 1 d . . .
H251 H 0.4552 0.5040 0.3421 0.132 Uiso 1 1 calc R . .
C252 C 0.4270(17) 0.4294(10) 0.3598(9) 0.092(7) Uiso 1 1 d . . .
H252 H 0.4022 0.4367 0.3902 0.110 Uiso 1 1 calc R . .
C253 C 0.1369(16) 0.3652(9) 0.2195(9) 0.086(7) Uiso 1 1 d . . .
H253 H 0.1263 0.3481 0.1913 0.103 Uiso 1 1 calc R . .
C254 C 0.2345(16) 0.4186(9) 0.2692(8) 0.077(6) Uiso 1 1 d . . .
H254 H 0.2902 0.4367 0.2732 0.093 Uiso 1 1 calc R . .
C255 C 0.527(2) 0.0149(12) 0.0582(10) 0.113(9) Uiso 1 1 d . . .
H255 H 0.4841 -0.0128 0.0651 0.136 Uiso 1 1 calc R . .
C256 C 0.2053(19) 0.1571(10) 0.0102(10) 0.101(8) Uiso 1 1 d . . .
H256 H 0.1513 0.1543 0.0299 0.121 Uiso 1 1 calc R . .
C257 C 0.1158(16) 0.4423(9) 0.1171(9) 0.085(7) Uiso 1 1 d . . .
H257 H 0.0928 0.4404 0.1490 0.102 Uiso 1 1 calc R . .
C258 C 0.054(2) 0.4534(11) 0.0779(10) 0.107(9) Uiso 1 1 d . . .
H258 H -0.0094 0.4596 0.0844 0.129 Uiso 1 1 calc R . .
C259 C 0.088(2) 0.4550(11) 0.0313(11) 0.109(9) Uiso 1 1 d . . .
H259 H 0.0475 0.4615 0.0062 0.131 Uiso 1 1 calc R . .
C261 C 0.1810(18) 0.4471(10) 0.0209(10) 0.094(7) Uiso 1 1 d . . .
H260 H 0.2034 0.4473 -0.0111 0.113 Uiso 1 1 calc R . .
C260 C 0.3235(19) 0.3601(11) -0.0911(10) 0.104(8) Uiso 1 1 d . . .
H261 H 0.3210 0.3697 -0.1240 0.125 Uiso 1 1 calc R . .
C262 C 0.5785(18) 0.2907(10) -0.1053(9) 0.097(8) Uiso 1 1 d . . .
H262 H 0.5469 0.3125 -0.1279 0.116 Uiso 1 1 calc R . .
C263 C 0.6473(18) 0.3734(10) -0.0112(9) 0.093(7) Uiso 1 1 d . . .
H263 H 0.5852 0.3673 -0.0178 0.111 Uiso 1 1 calc R . .
C264 C 0.705(2) 0.4047(12) -0.0439(11) 0.115(9) Uiso 1 1 d . . .
H264 H 0.6806 0.4232 -0.0707 0.138 Uiso 1 1 calc R . .
C265 C 0.8014(19) 0.4076(11) -0.0353(10) 0.100(8) Uiso 1 1 d . . .
H265 H 0.8403 0.4272 -0.0575 0.120 Uiso 1 1 calc R . .
C266 C 0.8378(19) 0.3833(10) 0.0034(9) 0.093(7) Uiso 1 1 d . . .
H266 H 0.9015 0.3858 0.0082 0.111 Uiso 1 1 calc R . .
C267 C 0.8994(17) 0.1272(10) 0.1003(9) 0.089(7) Uiso 1 1 d . . .
H267 H 0.9402 0.0992 0.1086 0.107 Uiso 1 1 calc R . .
C268 C 0.5144(18) 0.0694(10) 0.2650(10) 0.099(8) Uiso 1 1 d . . .
H268 H 0.4884 0.0690 0.2963 0.119 Uiso 1 1 calc R . .
C269 C 0.524(2) 0.0233(12) 0.2404(11) 0.114(9) Uiso 1 1 d . . .
H269 H 0.4994 -0.0087 0.2550 0.137 Uiso 1 1 calc R . .
C270 C 0.6064(18) 0.1495(10) 0.3945(9) 0.092(7) Uiso 1 1 d . . .
H270 H 0.6430 0.1258 0.4130 0.110 Uiso 1 1 calc R . .
C271 C 0.512(2) 0.1549(12) 0.4067(11) 0.110(9) Uiso 1 1 d . . .
H271 H 0.4849 0.1338 0.4325 0.132 Uiso 1 1 calc R . .
C272 C 0.8847(17) 0.1353(10) 0.2584(9) 0.089(7) Uiso 1 1 d . . .
H272 H 0.8872 0.0984 0.2539 0.107 Uiso 1 1 calc R . .
C273 C 0.9628(16) 0.1620(9) 0.2659(8) 0.077(6) Uiso 1 1 d . . .
H273 H 1.0187 0.1429 0.2651 0.092 Uiso 1 1 calc R . .
C274 C 0.9665(18) 0.2125(10) 0.2742(9) 0.089(7) Uiso 1 1 d . . .
H274 H 1.0228 0.2296 0.2788 0.107 Uiso 1 1 calc R . .
C275 C 0.6754(16) 0.3411(9) 0.3510(8) 0.083(7) Uiso 1 1 d . . .
H275 H 0.6339 0.3164 0.3666 0.100 Uiso 1 1 calc R . .
C276 C 0.7082(18) 0.3850(10) 0.3728(10) 0.099(8) Uiso 1 1 d . . .
H276 H 0.6902 0.3893 0.4050 0.118 Uiso 1 1 calc R . .
C277 C 0.7651(18) 0.4221(11) 0.3500(10) 0.100(8) Uiso 1 1 d . . .
H277 H 0.7805 0.4522 0.3665 0.120 Uiso 1 1 calc R . .
C278 C 0.7635(18) 0.5263(11) 0.1834(10) 0.099(8) Uiso 1 1 d . . .
H278 H 0.7846 0.5526 0.2029 0.118 Uiso 1 1 calc R . .
C279 C 0.384(2) 0.6034(12) 0.2018(10) 0.111(9) Uiso 1 1 d . . .
H279 H 0.3950 0.6388 0.2094 0.133 Uiso 1 1 calc R . .
C280 C 0.298(2) 0.5838(11) 0.2065(9) 0.102(8) Uiso 1 1 d . . .
H280 H 0.2498 0.6056 0.2180 0.123 Uiso 1 1 calc R . .
C281 C 0.070(2) 0.3594(12) 0.2643(11) 0.122(10) Uiso 1 1 d . . .
H281 H 0.0142 0.3401 0.2634 0.146 Uiso 1 1 calc R . .
C282 C 0.1629(19) 0.4106(11) 0.3100(10) 0.104(8) Uiso 1 1 d . . .
H282 H 0.1706 0.4262 0.3393 0.124 Uiso 1 1 calc R . .
C283 C 0.0918(18) 0.3823(10) 0.3037(10) 0.093(7) Uiso 1 1 d . . .
H283 H 0.0502 0.3769 0.3302 0.111 Uiso 1 1 calc R . .
C284 C 0.0244(18) 0.2517(10) 0.1359(9) 0.090(7) Uiso 1 1 d . . .
H284 H -0.0363 0.2421 0.1460 0.108 Uiso 1 1 calc R . .
C285 C 0.4275(16) 0.3787(10) 0.3471(9) 0.086(7) Uiso 1 1 d . . .
H285 H 0.4034 0.3507 0.3677 0.103 Uiso 1 1 calc R . .
C300 C 0.141(4) 0.024(2) 0.060(2) 0.29(3) Uiso 1 1 d . . .
H30A H 0.1591 0.0525 0.0371 0.432 Uiso 1 1 calc R . .
H30B H 0.1950 0.0033 0.0696 0.432 Uiso 1 1 calc R . .
H30C H 0.1121 0.0387 0.0885 0.432 Uiso 1 1 calc R . .
C301 C 0.074(4) -0.012(3) 0.039(2) 0.27(3) Uiso 1 1 d . . .
H30D H 0.1044 -0.0434 0.0266 0.318 Uiso 1 1 calc R . .
H30E H 0.0235 -0.0226 0.0617 0.318 Uiso 1 1 calc R . .
C302 C 0.044(5) 0.024(3) 0.002(3) 0.30(3) Uiso 1 1 d . . .
H30F H 0.0871 0.0276 -0.0258 0.364 Uiso 1 1 calc R . .
H30G H 0.0232 0.0585 0.0126 0.364 Uiso 1 1 calc R . .

loop_
_atom_site_aniso_label
_atom_site_aniso_U_11
_atom_site_aniso_U_22
_atom_site_aniso_U_33
_atom_site_aniso_U_23
_atom_site_aniso_U_13
_atom_site_aniso_U_12
O21 0.49(4) 0.164(18) 0.088(12) -0.113(13) 0.16(2) -0.26(3)
Sn1 0.0631(8) 0.0628(8) 0.0334(6) -0.0136(6) 0.0103(6) 0.0171(6)
Sn2 0.0443(7) 0.0482(7) 0.0505(7) -0.0081(6) 0.0067(6) 0.0043(5)
Sn3 0.0571(8) 0.0501(7) 0.0444(7) -0.0194(6) 0.0096(6) -0.0010(6)
Sn4 0.0760(10) 0.0659(9) 0.0553(8) -0.0043(7) 0.0126(7) -0.0030(7)
Sn5 0.0633(9) 0.0695(9) 0.0511(8) -0.0156(7) 0.0021(6) 0.0104(7)
Sn6 0.0588(8) 0.0520(7) 0.0364(6) -0.0043(5) 0.0070(6) 0.0032(6)
Sn7 0.0494(7) 0.0481(7) 0.0500(7) -0.0125(6) 0.0053(6) 0.0150(6)
Sn8 0.0707(9) 0.0524(7) 0.0407(7) -0.0044(6) 0.0108(6) 0.0261(6)
Sn9 0.0451(7) 0.0383(6) 0.0463(7) -0.0074(5) 0.0049(5) 0.0063(5)
Sn10 0.0365(6) 0.0611(8) 0.0426(7) -0.0104(6) 0.0010(5) 0.0055(6)
Sn11 0.0455(7) 0.0403(6) 0.0405(6) -0.0141(5) 0.0063(5) 0.0021(5)
Sn12 0.0498(7) 0.0613(8) 0.0448(7) -0.0092(6) -0.0019(6) 0.0062(6)
Sn13 0.0524(7) 0.0533(7) 0.0378(6) -0.0160(5) 0.0065(5) 0.0010(6)
Sn14 0.0462(7) 0.0499(7) 0.0511(7) -0.0097(6) 0.0089(6) 0.0099(6)
Sn15 0.0471(7) 0.0501(7) 0.0372(6) -0.0112(5) 0.0136(5) -0.0019(5)
Sn16 0.0383(6) 0.0432(6) 0.0442(6) -0.0055(5) 0.0084(5) 0.0012(5)
Rh1 0.0554(9) 0.0466(8) 0.0371(7) -0.0120(6) 0.0149(6) 0.0012(6)
Rh2 0.0486(8) 0.0461(8) 0.0386(7) -0.0133(6) 0.0047(6) 0.0068(6)
Rh3 0.0481(8) 0.0390(7) 0.0340(7) -0.0089(5) 0.0099(6) 0.0065(6)
Rh4 0.0382(7) 0.0398(7) 0.0386(7) -0.0105(5) 0.0009(6) 0.0057(6)
Rh5 0.0367(7) 0.0420(7) 0.0324(6) -0.0104(5) 0.0047(5) 0.0003(6)
Rh6 0.0399(7) 0.0416(7) 0.0386(7) -0.0086(6) 0.0047(6) 0.0067(6)
O11 0.053(9) 0.106(12) 0.116(13) -0.002(10) -0.005(9) 0.006(9)
O31 0.082(10) 0.074(9) 0.075(9) -0.026(7) 0.032(8) 0.034(8)
O41 0.024(7) 0.109(12) 0.114(12) -0.012(9) -0.003(7) -0.004(7)
O51 0.079(9) 0.060(8) 0.067(9) -0.013(7) 0.016(7) -0.025(7)
O61 0.084(10) 0.080(10) 0.071(9) 0.011(8) 0.008(8) 0.001(8)

loop_
_atom_type_symbol
_atom_type_description
_atom_type_scat_dispersion_real
_atom_type_scat_dispersion_imag
_atom_type_scat_source
C C 0.0033 0.0016 'International Tables Vol C Tables 4.2.6.8 and 6.1.1.4'
H H 0.0000 0.0000 'International Tables Vol C Tables 4.2.6.8 and 6.1.1.4'
O O 0.0106 0.0060 'International Tables Vol C Tables 4.2.6.8 and 6.1.1.4'
Rh Rh -1.1178 0.9187 'International Tables Vol C Tables 4.2.6.8 and 6.1.1.4'
Sn Sn -0.6537 1.4246 'International Tables Vol C Tables 4.2.6.8 and 6.1.1.4'

loop_
_geom_angle_atom_site_label_1
_geom_angle_atom_site_label_2
_geom_angle_atom_site_label_3
_geom_angle
_geom_angle_site_symmetry_1
_geom_angle_site_symmetry_3
_geom_angle_publ_flag
C75 Sn1 C87 104.0(8) . . ?
C75 Sn1 Rh1 122.5(5) . . ?
C87 Sn1 Rh1 121.8(6) . . ?
C75 Sn1 Rh2 120.9(5) . . ?
C87 Sn1 Rh2 117.1(6) . . ?
Rh1 Sn1 Rh2 68.33(5) . . ?
C79 Sn2 C80 107.3(8) . . ?
C79 Sn2 Rh2 122.2(6) . . ?
C80 Sn2 Rh2 116.3(5) . . ?
C79 Sn2 Rh3 116.5(6) . . ?
C80 Sn2 Rh3 121.2(5) . . ?
Rh2 Sn2 Rh3 70.13(5) . . ?
C71 Sn3 C72 107.1(7) . . ?
C71 Sn3 Rh1 113.9(5) . . ?
C72 Sn3 Rh1 124.7(5) . . ?
C71 Sn3 Rh3 123.7(5) . . ?
C72 Sn3 Rh3 115.2(5) . . ?
Rh1 Sn3 Rh3 69.20(5) . . ?
C74 Sn4 C86 104.0(9) . . ?
C74 Sn4 C73 100.3(9) . . ?
C86 Sn4 C73 102.4(10) . . ?
C74 Sn4 Rh1 108.7(6) . . ?
C86 Sn4 Rh1 129.2(8) . . ?
C73 Sn4 Rh1 108.5(6) . . ?
C77 Sn5 C78 99.9(8) . . ?
C77 Sn5 C76 106.6(8) . . ?
C78 Sn5 C76 98.8(8) . . ?
C77 Sn5 Rh2 127.6(6) . . ?
C78 Sn5 Rh2 110.4(6) . . ?
C76 Sn5 Rh2 109.6(5) . . ?
C82 Sn6 C81 103.5(7) . . ?
C82 Sn6 C83 101.9(7) . . ?
C81 Sn6 C83 100.4(7) . . ?
C82 Sn6 Rh3 124.5(5) . . ?
C81 Sn6 Rh3 110.2(5) . . ?
C83 Sn6 Rh3 113.3(5) . . ?
C84 Sn7 Rh3 156.2(5) . . ?
C84 Sn7 Rh2 127.0(5) . . ?
Rh3 Sn7 Rh2 72.36(5) . . ?
C84 Sn7 Rh1 126.4(5) . . ?
Rh3 Sn7 Rh1 70.55(5) . . ?
Rh2 Sn7 Rh1 68.72(5) . . ?
C85 Sn8 Rh2 141.8(5) . . ?
C85 Sn8 Rh1 145.6(5) . . ?
Rh2 Sn8 Rh1 69.93(5) . . ?
C85 Sn8 Rh3 125.1(5) . . ?
Rh2 Sn8 Rh3 71.20(5) . . ?
Rh1 Sn8 Rh3 69.15(5) . . ?
C98 Sn9 C99 106.6(6) . . ?
C98 Sn9 Rh4 113.2(4) . . ?
C99 Sn9 Rh4 130.5(5) . . ?
C98 Sn9 Rh5 123.2(4) . . ?
C99 Sn9 Rh5 111.2(5) . . ?
Rh4 Sn9 Rh5 69.36(5) . . ?
C107 Sn10 C100 106.8(7) . . ?
C107 Sn10 Rh6 122.2(5) . . ?
C100 Sn10 Rh6 116.9(5) . . ?
C107 Sn10 Rh5 115.6(5) . . ?
C100 Sn10 Rh5 122.9(5) . . ?
Rh6 Sn10 Rh5 69.54(5) . . ?
C102 Sn11 C103 109.4(7) . . ?
C102 Sn11 Rh4 124.5(5) . . ?
C103 Sn11 Rh4 114.0(5) . . ?
C102 Sn11 Rh6 120.1(5) . . ?
C103 Sn11 Rh6 114.6(5) . . ?
Rh4 Sn11 Rh6 69.41(5) . . ?
C91 Sn12 C92 100.5(7) . . ?
C91 Sn12 C93 103.8(7) . . ?
C92 Sn12 C93 101.3(7) . . ?
C91 Sn12 Rh4 129.4(5) . . ?
C92 Sn12 Rh4 109.5(5) . . ?
C93 Sn12 Rh4 108.8(5) . . ?
C95 Sn13 C96 102.2(7) . . ?
C95 Sn13 C97 108.2(7) . . ?
C96 Sn13 C97 99.1(7) . . ?
C95 Sn13 Rh5 122.5(5) . . ?
C96 Sn13 Rh5 109.3(5) . . ?
C97 Sn13 Rh5 112.5(5) . . ?
C104 Sn14 C106 99.3(7) . . ?
C104 Sn14 C105 100.8(7) . . ?
C106 Sn14 C105 100.0(7) . . ?
C104 Sn14 Rh6 112.6(5) . . ?
C106 Sn14 Rh6 113.0(5) . . ?
C105 Sn14 Rh6 127.0(5) . . ?
C94 Sn15 Rh6 145.1(5) . . ?
C94 Sn15 Rh4 141.8(5) . . ?
Rh6 Sn15 Rh4 70.52(5) . . ?
C94 Sn15 Rh5 124.8(5) . . ?
Rh6 Sn15 Rh5 70.64(5) . . ?
Rh4 Sn15 Rh5 69.52(5) . . ?
C101 Sn16 Rh5 154.6(5) . . ?
C101 Sn16 Rh6 126.4(5) . . ?
Rh5 Sn16 Rh6 71.91(5) . . ?
C101 Sn16 Rh4 130.0(5) . . ?
Rh5 Sn16 Rh4 70.11(5) . . ?
Rh6 Sn16 Rh4 69.12(5) . . ?
C11 Rh1 Sn3 92.2(6) . . ?
C11 Rh1 Sn8 176.0(6) . . ?
Sn3 Rh1 Sn8 90.05(5) . . ?
C11 Rh1 Sn1 94.7(6) . . ?
Sn3 Rh1 Sn1 172.76(7) . . ?
Sn8 Rh1 Sn1 82.93(6) . . ?
C11 Rh1 Sn7 81.1(6) . . ?
Sn3 Rh1 Sn7 85.57(5) . . ?
Sn8 Rh1 Sn7 95.89(6) . . ?
Sn1 Rh1 Sn7 93.37(6) . . ?
C11 Rh1 Sn4 85.7(6) . . ?
Sn3 Rh1 Sn4 89.50(6) . . ?
Sn8 Rh1 Sn4 97.58(6) . . ?
Sn1 Rh1 Sn4 93.17(6) . . ?
Sn7 Rh1 Sn4 165.66(8) . . ?
C11 Rh1 Rh2 121.5(6) . . ?
Sn3 Rh1 Rh2 117.77(6) . . ?
Sn8 Rh1 Rh2 54.52(5) . . ?
Sn1 Rh1 Rh2 56.39(5) . . ?
Sn7 Rh1 Rh2 55.44(5) . . ?
Sn4 Rh1 Rh2 137.99(7) . . ?
C11 Rh1 Rh3 122.7(6) . . ?
Sn3 Rh1 Rh3 56.24(4) . . ?
Sn8 Rh1 Rh3 56.28(4) . . ?
Sn1 Rh1 Rh3 117.67(6) . . ?
Sn7 Rh1 Rh3 53.18(4) . . ?
Sn4 Rh1 Rh3 132.95(6) . . ?
Rh2 Rh1 Rh3 61.53(4) . . ?
C21 Rh2 Sn8 172.5(6) . . ?
C21 Rh2 Sn7 82.9(6) . . ?
Sn8 Rh2 Sn7 96.99(6) . . ?
C21 Rh2 Sn2 99.8(6) . . ?
Sn8 Rh2 Sn2 87.58(5) . . ?
Sn7 Rh2 Sn2 83.37(5) . . ?
C21 Rh2 Sn1 89.6(6) . . ?
Sn8 Rh2 Sn1 82.87(5) . . ?
Sn7 Rh2 Sn1 92.85(6) . . ?
Sn2 Rh2 Sn1 169.24(7) . . ?
C21 Rh2 Sn5 85.6(6) . . ?
Sn8 Rh2 Sn5 95.36(6) . . ?
Sn7 Rh2 Sn5 166.47(7) . . ?
Sn2 Rh2 Sn5 91.65(6) . . ?
Sn1 Rh2 Sn5 94.15(6) . . ?
C21 Rh2 Rh1 119.3(6) . . ?
Sn8 Rh2 Rh1 55.55(5) . . ?
Sn7 Rh2 Rh1 55.84(5) . . ?
Sn2 Rh2 Rh1 114.87(5) . . ?
Sn1 Rh2 Rh1 55.28(4) . . ?
Sn5 Rh2 Rh1 137.12(7) . . ?
C21 Rh2 Rh3 128.1(6) . . ?
Sn8 Rh2 Rh3 55.72(4) . . ?
Sn7 Rh2 Rh3 52.51(4) . . ?
Sn2 Rh2 Rh3 55.31(4) . . ?
Sn1 Rh2 Rh3 114.60(6) . . ?
Sn5 Rh2 Rh3 133.13(6) . . ?
Rh1 Rh2 Rh3 59.56(4) . . ?
C31 Rh3 Sn7 176.2(5) . . ?
C31 Rh3 Sn6 85.7(5) . . ?
Sn7 Rh3 Sn6 91.90(5) . . ?
C31 Rh3 Sn3 90.8(5) . . ?
Sn7 Rh3 Sn3 86.47(5) . . ?
Sn6 Rh3 Sn3 96.48(6) . . ?
C31 Rh3 Sn8 85.6(5) . . ?
Sn7 Rh3 Sn8 96.95(5) . . ?
Sn6 Rh3 Sn8 170.42(6) . . ?
Sn3 Rh3 Sn8 87.76(6) . . ?
C31 Rh3 Sn2 98.5(5) . . ?
Sn7 Rh3 Sn2 84.53(5) . . ?
Sn6 Rh3 Sn2 91.89(5) . . ?
Sn3 Rh3 Sn2 167.90(6) . . ?
Sn8 Rh3 Sn2 85.32(6) . . ?
C31 Rh3 Rh1 123.9(5) . . ?
Sn7 Rh3 Rh1 56.27(4) . . ?
Sn6 Rh3 Rh1 134.55(6) . . ?
Sn3 Rh3 Rh1 54.56(4) . . ?
Sn8 Rh3 Rh1 54.57(5) . . ?
Sn2 Rh3 Rh1 113.45(5) . . ?
C31 Rh3 Rh2 128.6(5) . . ?
Sn7 Rh3 Rh2 55.12(4) . . ?
Sn6 Rh3 Rh2 131.46(6) . . ?
Sn3 Rh3 Rh2 113.46(5) . . ?
Sn8 Rh3 Rh2 53.08(4) . . ?
Sn2 Rh3 Rh2 54.55(4) . . ?
Rh1 Rh3 Rh2 58.90(4) . . ?
C41 Rh4 Sn15 173.9(5) . . ?
C41 Rh4 Sn9 94.6(5) . . ?
Sn15 Rh4 Sn9 91.47(5) . . ?
C41 Rh4 Sn11 93.5(5) . . ?
Sn15 Rh4 Sn11 80.38(5) . . ?
Sn9 Rh4 Sn11 171.21(6) . . ?
C41 Rh4 Sn12 83.5(5) . . ?
Sn15 Rh4 Sn12 96.83(5) . . ?
Sn9 Rh4 Sn12 91.06(5) . . ?
Sn11 Rh4 Sn12 93.16(5) . . ?
C41 Rh4 Sn16 84.9(5) . . ?
Sn15 Rh4 Sn16 95.46(5) . . ?
Sn9 Rh4 Sn16 82.98(5) . . ?
Sn11 Rh4 Sn16 94.44(5) . . ?
Sn12 Rh4 Sn16 166.47(6) . . ?
C41 Rh4 Rh5 128.0(5) . . ?
Sn15 Rh4 Rh5 55.84(4) . . ?
Sn9 Rh4 Rh5 56.00(4) . . ?
Sn11 Rh4 Rh5 115.91(5) . . ?
Sn12 Rh4 Rh5 132.15(6) . . ?
Sn16 Rh4 Rh5 52.81(4) . . ?
C41 Rh4 Rh6 121.6(5) . . ?
Sn15 Rh4 Rh6 54.68(4) . . ?
Sn9 Rh4 Rh6 116.57(5) . . ?
Sn11 Rh4 Rh6 55.82(4) . . ?
Sn12 Rh4 Rh6 138.27(6) . . ?
Sn16 Rh4 Rh6 54.76(4) . . ?
Rh5 Rh4 Rh6 60.73(4) . . ?
C51 Rh5 Sn16 171.3(5) . . ?
C51 Rh5 Sn15 86.9(5) . . ?
Sn16 Rh5 Sn15 97.87(5) . . ?
C51 Rh5 Sn9 88.0(5) . . ?
Sn16 Rh5 Sn9 84.79(5) . . ?
Sn15 Rh5 Sn9 89.68(5) . . ?
C51 Rh5 Sn13 87.1(5) . . ?
Sn16 Rh5 Sn13 88.54(5) . . ?
Sn15 Rh5 Sn13 172.84(6) . . ?
Sn9 Rh5 Sn13 94.10(5) . . ?
C51 Rh5 Sn10 100.4(5) . . ?
Sn16 Rh5 Sn10 87.32(5) . . ?
Sn15 Rh5 Sn10 84.43(5) . . ?
Sn9 Rh5 Sn10 169.42(6) . . ?
Sn13 Rh5 Sn10 92.73(5) . . ?
C51 Rh5 Rh4 121.7(5) . . ?
Sn16 Rh5 Rh4 57.08(4) . . ?
Sn15 Rh5 Rh4 54.65(4) . . ?
Sn9 Rh5 Rh4 54.63(4) . . ?
Sn13 Rh5 Rh4 132.31(6) . . ?
Sn10 Rh5 Rh4 114.96(5) . . ?
C51 Rh5 Rh6 132.6(5) . . ?
Sn16 Rh5 Rh6 55.47(4) . . ?
Sn15 Rh5 Rh6 54.05(4) . . ?
Sn9 Rh5 Rh6 114.34(5) . . ?
Sn13 Rh5 Rh6 128.95(6) . . ?
Sn10 Rh5 Rh6 55.16(4) . . ?
Rh4 Rh5 Rh6 59.86(4) . . ?
C61 Rh6 Sn15 173.3(6) . . ?
C61 Rh6 Sn16 83.1(6) . . ?
Sn15 Rh6 Sn16 96.60(5) . . ?
C61 Rh6 Sn14 84.8(6) . . ?
Sn15 Rh6 Sn14 96.18(5) . . ?
Sn16 Rh6 Sn14 166.07(7) . . ?
C61 Rh6 Sn10 101.3(6) . . ?
Sn15 Rh6 Sn10 85.33(5) . . ?
Sn16 Rh6 Sn10 85.54(5) . . ?
Sn14 Rh6 Sn10 89.99(5) . . ?
C61 Rh6 Sn11 93.5(6) . . ?
Sn15 Rh6 Sn11 79.82(5) . . ?
Sn16 Rh6 Sn11 94.67(5) . . ?
Sn14 Rh6 Sn11 93.03(5) . . ?
Sn10 Rh6 Sn11 165.08(6) . . ?
C61 Rh6 Rh4 120.5(6) . . ?
Sn15 Rh6 Rh4 54.79(4) . . ?
Sn16 Rh6 Rh4 56.12(4) . . ?
Sn14 Rh6 Rh4 137.20(6) . . ?
Sn10 Rh6 Rh4 114.65(5) . . ?
Sn11 Rh6 Rh4 54.77(4) . . ?
C61 Rh6 Rh5 128.0(6) . . ?
Sn15 Rh6 Rh5 55.32(4) . . ?
Sn16 Rh6 Rh5 52.63(4) . . ?
Sn14 Rh6 Rh5 133.31(6) . . ?
Sn10 Rh6 Rh5 55.30(4) . . ?
Sn11 Rh6 Rh5 113.57(5) . . ?
Rh4 Rh6 Rh5 59.41(4) . . ?
O11 C11 Rh1 177(2) . . ?
O21 C21 Rh2 147(3) . . ?
O31 C31 Rh3 176.0(16) . . ?
O41 C41 Rh4 175.6(17) . . ?
O51 C51 Rh5 174.9(15) . . ?
O61 C61 Rh6 174.9(19) . . ?
C141 C71 C140 115(2) . . ?
C141 C71 Sn3 123.0(16) . . ?
C140 C71 Sn3 121.8(15) . . ?
C119 C72 C120 116.8(19) . . ?
C119 C72 Sn3 121.6(14) . . ?
C120 C72 Sn3 121.5(15) . . ?
C189 C73 C192 135(3) . . ?
C189 C73 Sn4 113(2) . . ?
C192 C73 Sn4 112(2) . . ?
C121 C74 C173 121(2) . . ?
C121 C74 Sn4 121.5(18) . . ?
C173 C74 Sn4 116.8(17) . . ?
C128 C75 C130 118.0(19) . . ?
C128 C75 Sn1 120.1(16) . . ?
C130 C75 Sn1 121.8(14) . . ?
C131 C76 C149 122(2) . . ?
C131 C76 Sn5 123.1(16) . . ?
C149 C76 Sn5 114.9(17) . . ?
C125 C77 C126 116(2) . . ?
C125 C77 Sn5 118.3(16) . . ?
C126 C77 Sn5 125.3(17) . . ?
C133 C78 C148 115(2) . . ?
C133 C78 Sn5 126.0(17) . . ?
C148 C78 Sn5 118.6(18) . . ?
C136 C79 C135 119(2) . . ?
C136 C79 Sn2 121.0(17) . . ?
C135 C79 Sn2 119.5(17) . . ?
C138 C80 C137 115.3(19) . . ?
C138 C80 Sn2 123.3(15) . . ?
C137 C80 Sn2 121.3(15) . . ?
C142 C81 C145 118(2) . . ?
C142 C81 Sn6 122.7(16) . . ?
C145 C81 Sn6 118.7(16) . . ?
C112 C82 C111 117.0(19) . . ?
C112 C82 Sn6 118.9(15) . . ?
C111 C82 Sn6 124.1(14) . . ?
C116 C83 C115 116.3(19) . . ?
C116 C83 Sn6 119.4(14) . . ?
C115 C83 Sn6 124.2(15) . . ?
C160 C84 C164 120(3) . . ?
C160 C84 Sn7 125(2) . . ?
C164 C84 Sn7 115.1(18) . . ?
C122 C85 C124 119(2) . . ?
C122 C85 Sn8 121.1(16) . . ?
C124 C85 Sn8 119.6(15) . . ?
C170 C86 C171 118(3) . . ?
C170 C86 Sn4 121(2) . . ?
C171 C86 Sn4 121(2) . . ?
C165 C87 C191 118(3) . . ?
C165 C87 Sn1 123(2) . . ?
C191 C87 Sn1 118.6(18) . . ?
C244 C91 C242 118(2) . . ?
C244 C91 Sn12 117.0(17) . . ?
C242 C91 Sn12 124.6(16) . . ?
C246 C92 C245 121(2) . . ?
C246 C92 Sn12 118.4(15) . . ?
C245 C92 Sn12 119.6(16) . . ?
C247 C93 C275 123(2) . . ?
C247 C93 Sn12 121.7(16) . . ?
C275 C93 Sn12 114.9(15) . . ?
C213 C94 C217 118.5(17) . . ?
C213 C94 Sn15 121.9(14) . . ?
C217 C94 Sn15 119.5(12) . . ?
C227 C95 C226 116.4(18) . . ?
C227 C95 Sn13 124.2(14) . . ?
C226 C95 Sn13 119.2(14) . . ?
C222 C96 C223 117.4(19) . . ?
C222 C96 Sn13 124.2(14) . . ?
C223 C96 Sn13 118.4(15) . . ?
C235 C97 C238 118.9(19) . . ?
C235 C97 Sn13 124.6(14) . . ?
C238 C97 Sn13 116.5(15) . . ?
C231 C98 C234 114.8(17) . . ?
C231 C98 Sn9 121.1(13) . . ?
C234 C98 Sn9 124.1(13) . . ?
C240 C99 C239 120.9(18) . . ?
C240 C99 Sn9 121.3(14) . . ?
C239 C99 Sn9 117.4(14) . . ?
C201 C100 C204 119.5(18) . . ?
C201 C100 Sn10 120.9(14) . . ?
C204 C100 Sn10 119.6(14) . . ?
C230 C101 C263 118.5(19) . . ?
C230 C101 Sn16 124.1(15) . . ?
C263 C101 Sn16 117.2(15) . . ?
C250 C102 C249 116.6(19) . . ?
C250 C102 Sn11 124.7(16) . . ?
C249 C102 Sn11 118.7(14) . . ?
C209 C103 C210 115.9(19) . . ?
C209 C103 Sn11 125.7(15) . . ?
C210 C103 Sn11 118.4(14) . . ?
C205 C104 C257 116.6(19) . . ?
C205 C104 Sn14 121.9(15) . . ?
C257 C104 Sn14 121.5(15) . . ?
C253 C105 C254 121(2) . . ?
C253 C105 Sn14 120.4(16) . . ?
C254 C105 Sn14 118.1(15) . . ?
C207 C106 C206 115.1(19) . . ?
C207 C106 Sn14 126.9(15) . . ?
C206 C106 Sn14 117.9(15) . . ?
C218 C107 C221 120.9(18) . . ?
C218 C107 Sn10 120.3(14) . . ?
C221 C107 Sn10 118.7(14) . . ?
C159 C111 C82 122(2) . . ?
C82 C112 C113 118(2) . . ?
C114 C113 C112 123(3) . . ?
C113 C114 C159 118(3) . . ?
C158 C115 C83 124(2) . . ?
C83 C116 C117 120(2) . . ?
C118 C117 C116 119(3) . . ?
C117 C118 C158 125(3) . . ?
C72 C119 C182 119(2) . . ?
C72 C120 C180 126(2) . . ?
C74 C121 C176 126(3) . . ?
C85 C122 C123 119(2) . . ?
C184 C123 C122 122(3) . . ?
C183 C124 C85 120(2) . . ?
C77 C125 C152 121(2) . . ?
C77 C126 C127 122(2) . . ?
C153 C127 C126 116(3) . . ?
C75 C128 C129 119(2) . . ?
C193 C129 C128 124(3) . . ?
C194 C130 C75 119(2) . . ?
C76 C131 C132 118(2) . . ?
C151 C132 C131 117(3) . . ?
C78 C133 C134 124(2) . . ?
C146 C134 C133 119(3) . . ?
C156 C135 C79 116(3) . . ?
C79 C136 C154 117(2) . . ?
C80 C137 C168 123(2) . . ?
C80 C138 C139 123(2) . . ?
C169 C139 C138 118(3) . . ?
C177 C140 C71 122(2) . . ?
C71 C141 C179 124(2) . . ?
C81 C142 C143 122(2) . . ?
C157 C143 C142 118(3) . . ?
C157 C144 C145 119(3) . . ?
C81 C145 C144 119(2) . . ?
C147 C146 C134 121(3) . . ?
C146 C147 C148 123(3) . . ?
C78 C148 C147 118(3) . . ?
C150 C149 C76 119(3) . . ?
C151 C150 C149 118(3) . . ?
C150 C151 C132 126(3) . . ?
C153 C152 C125 120(3) . . ?
C152 C153 C127 125(3) . . ?
C155 C154 C136 121(3) . . ?
C156 C155 C154 124(4) . . ?
C155 C156 C135 122(3) . . ?
C144 C157 C143 123(3) . . ?
C115 C158 C118 115(3) . . ?
C114 C159 C111 121(2) . . ?
C84 C160 C161 119(3) . . ?
C162 C161 C160 111(4) . . ?
C161 C162 C163 134(4) . . ?
C162 C163 C164 116(4) . . ?
C84 C164 C163 119(3) . . ?
C87 C165 C166 123(3) . . ?
C187 C166 C165 112(3) . . ?
C169 C168 C137 118(3) . . ?
C168 C169 C139 122(3) . . ?
C86 C170 C185 114(3) . . ?
C172 C171 C86 128(4) . . ?
C186 C172 C171 106(4) . . ?
C74 C173 C174 113(3) . . ?
C175 C174 C173 128(4) . . ?
C174 C175 C176 119(3) . . ?
C121 C176 C175 112(3) . . ?
C178 C177 C140 121(3) . . ?
C179 C178 C177 116(3) . . ?
C141 C179 C178 122(3) . . ?
C181 C180 C120 112(2) . . ?
C182 C181 C180 128(3) . . ?
C181 C182 C119 117(2) . . ?
C124 C183 C184 115(3) . . ?
C123 C184 C183 122(3) . . ?
C186 C185 C170 108(4) . . ?
C185 C186 C172 147(5) . . ?
C166 C187 C188 125(4) . . ?
C191 C188 C187 119(3) . . ?
C73 C189 C190 113(3) . . ?
C195 C190 C189 113(4) . . ?
C188 C191 C87 122(3) . . ?
C73 C192 C196 109(3) . . ?
C129 C193 C194 116(3) . . ?
C130 C194 C193 123(2) . . ?
C190 C195 C196 137(5) . . ?
C195 C196 C192 112(4) . . ?
C100 C201 C202 121(2) . . ?
C260 C202 C201 116(3) . . ?
C204 C203 C260 119(2) . . ?
C203 C204 C100 119(2) . . ?
C104 C205 C261 124(2) . . ?
C280 C206 C106 121(2) . . ?
C106 C207 C208 122(2) . . ?
C279 C208 C207 118(3) . . ?
C103 C209 C278 122(2) . . ?
C211 C210 C103 121(2) . . ?
C212 C211 C210 121(2) . . ?
C211 C212 C278 118(3) . . ?
C94 C213 C214 124(2) . . ?
C213 C214 C215 118(2) . . ?
C216 C215 C214 119(2) . . ?
C215 C216 C217 123(2) . . ?
C216 C217 C94 116.8(17) . . ?
C107 C218 C219 120(2) . . ?
C284 C219 C218 117(2) . . ?
C284 C220 C221 123(3) . . ?
C220 C221 C107 115(2) . . ?
C256 C222 C96 123(2) . . ?
C224 C223 C96 118(2) . . ?
C225 C224 C223 124(3) . . ?
C224 C225 C256 117(3) . . ?
C95 C226 C262 120(2) . . ?
C95 C227 C228 122(2) . . ?
C229 C228 C227 121(2) . . ?
C228 C229 C262 124(3) . . ?
C101 C230 C266 122(2) . . ?
C232 C231 C98 122.3(19) . . ?
C233 C232 C231 118(2) . . ?
C232 C233 C267 125(3) . . ?
C267 C234 C98 122(2) . . ?
C97 C235 C236 122(2) . . ?
C237 C236 C235 115(3) . . ?
C255 C237 C236 124(3) . . ?
C97 C238 C255 117(2) . . ?
C99 C239 C268 119(2) . . ?
C99 C240 C241 124(2) . . ?
C240 C241 C269 117(3) . . ?
C91 C242 C243 119(2) . . ?
C271 C243 C242 122(3) . . ?
C91 C244 C270 120(2) . . ?
C92 C245 C272 117(2) . . ?
C92 C246 C274 120(2) . . ?
C93 C247 C248 120(2) . . ?
C277 C248 C247 115(2) . . ?
C102 C249 C285 123(2) . . ?
C102 C250 C251 119(2) . . ?
C252 C251 C250 122(3) . . ?
C251 C252 C285 123(3) . . ?
C105 C253 C281 115(2) . . ?
C105 C254 C282 118(2) . . ?
C237 C255 C238 122(3) . . ?
C222 C256 C225 120(3) . . ?
C104 C257 C258 119(2) . . ?
C259 C258 C257 120(3) . . ?
C258 C259 C261 121(3) . . ?
C259 C261 C205 119(3) . . ?
C202 C260 C203 126(3) . . ?
C229 C262 C226 118(2) . . ?
C264 C263 C101 118(2) . . ?
C263 C264 C265 119(3) . . ?
C266 C265 C264 122(3) . . ?
C265 C266 C230 119(3) . . ?
C233 C267 C234 118(2) . . ?
C269 C268 C239 116(3) . . ?
C268 C269 C241 123(3) . . ?
C271 C270 C244 121(3) . . ?
C243 C271 C270 119(3) . . ?
C273 C272 C245 120(2) . . ?
C274 C273 C272 125(3) . . ?
C273 C274 C246 116(2) . . ?
C276 C275 C93 114(2) . . ?
C277 C276 C275 123(3) . . ?
C248 C277 C276 124(3) . . ?
C212 C278 C209 122(3) . . ?
C280 C279 C208 121(3) . . ?
C279 C280 C206 122(3) . . ?
C283 C281 C253 119(3) . . ?
C283 C282 C254 119(3) . . ?
C282 C283 C281 128(3) . . ?
C220 C284 C219 124(3) . . ?
C252 C285 C249 117(2) . . ?
C302 C301 C300 99(6) . . ?
C301 C302 C302 84(5) . 2 ?

loop_
_geom_bond_atom_site_label_1
_geom_bond_atom_site_label_2
_geom_bond_distance
_geom_bond_site_symmetry_2
_geom_bond_publ_flag
O21 C21 0.97(2) . ?
Sn1 C75 2.124(18) . ?
Sn1 C87 2.14(2) . ?
Sn1 Rh1 2.6421(17) . ?
Sn1 Rh2 2.6773(18) . ?
Sn2 C79 2.13(2) . ?
Sn2 C80 2.133(18) . ?
Sn2 Rh2 2.6565(17) . ?
Sn2 Rh3 2.6815(18) . ?
Sn3 C71 2.112(18) . ?
Sn3 C72 2.162(18) . ?
Sn3 Rh1 2.6216(16) . ?
Sn3 Rh3 2.6751(18) . ?
Sn4 C74 2.19(2) . ?
Sn4 C86 2.20(3) . ?
Sn4 C73 2.32(3) . ?
Sn4 Rh1 2.6543(19) . ?
Sn5 C77 2.14(2) . ?
Sn5 C78 2.17(2) . ?
Sn5 C76 2.23(2) . ?
Sn5 Rh2 2.6780(19) . ?
Sn6 C82 2.168(18) . ?
Sn6 C81 2.168(19) . ?
Sn6 C83 2.186(18) . ?
Sn6 Rh3 2.6584(17) . ?
Sn7 C84 2.107(19) . ?
Sn7 Rh3 2.5536(16) . ?
Sn7 Rh2 2.6401(18) . ?
Sn7 Rh1 2.6529(18) . ?
Sn8 C85 2.142(19) . ?
Sn8 Rh2 2.5901(17) . ?
Sn8 Rh1 2.623(2) . ?
Sn8 Rh3 2.6772(17) . ?
Sn9 C98 2.155(17) . ?
Sn9 C99 2.159(17) . ?
Sn9 Rh4 2.6193(16) . ?
Sn9 Rh5 2.6629(17) . ?
Sn10 C107 2.148(18) . ?
Sn10 C100 2.162(18) . ?
Sn10 Rh6 2.6683(17) . ?
Sn10 Rh5 2.6729(17) . ?
Sn11 C102 2.156(19) . ?
Sn11 C103 2.165(17) . ?
Sn11 Rh4 2.6348(16) . ?
Sn11 Rh6 2.6685(17) . ?
Sn12 C91 2.160(19) . ?
Sn12 C92 2.190(19) . ?
Sn12 C93 2.20(2) . ?
Sn12 Rh4 2.6768(17) . ?
Sn13 C95 2.146(18) . ?
Sn13 C96 2.159(18) . ?
Sn13 C97 2.172(17) . ?
Sn13 Rh5 2.6701(15) . ?
Sn14 C104 2.153(19) . ?
Sn14 C106 2.154(18) . ?
Sn14 C105 2.17(2) . ?
Sn14 Rh6 2.6623(16) . ?
Sn15 C94 2.122(17) . ?
Sn15 Rh6 2.6135(17) . ?
Sn15 Rh4 2.6170(17) . ?
Sn15 Rh5 2.6550(15) . ?
Sn16 C101 2.124(17) . ?
Sn16 Rh5 2.5465(16) . ?
Sn16 Rh6 2.6398(16) . ?
Sn16 Rh4 2.6833(17) . ?
Rh1 C11 1.94(2) . ?
Rh1 Rh2 2.9874(19) . ?
Rh1 Rh3 3.0080(18) . ?
Rh2 C21 1.95(2) . ?
Rh2 Rh3 3.0669(17) . ?
Rh3 C31 1.874(18) . ?
Rh4 C41 1.913(18) . ?
Rh4 Rh5 3.0059(17) . ?
Rh4 Rh6 3.0197(18) . ?
Rh5 C51 1.843(18) . ?
Rh5 Rh6 3.0461(17) . ?
Rh6 C61 1.90(2) . ?
O11 C11 1.09(2) . ?
O31 C31 1.151(19) . ?
O41 C41 1.119(19) . ?
O51 C51 1.163(19) . ?
O61 C61 1.14(2) . ?
C71 C141 1.31(3) . ?
C71 C140 1.40(3) . ?
C72 C119 1.36(3) . ?
C72 C120 1.37(3) . ?
C73 C189 1.26(3) . ?
C73 C192 1.38(4) . ?
C74 C121 1.30(3) . ?
C74 C173 1.43(3) . ?
C75 C128 1.37(3) . ?
C75 C130 1.41(3) . ?
C76 C131 1.34(3) . ?
C76 C149 1.41(3) . ?
C77 C125 1.40(3) . ?
C77 C126 1.43(3) . ?
C78 C133 1.33(3) . ?
C78 C148 1.40(3) . ?
C79 C136 1.36(3) . ?
C79 C135 1.47(3) . ?
C80 C138 1.37(3) . ?
C80 C137 1.37(3) . ?
C81 C142 1.34(3) . ?
C81 C145 1.39(3) . ?
C82 C112 1.37(3) . ?
C82 C111 1.39(2) . ?
C83 C116 1.37(3) . ?
C83 C115 1.38(3) . ?
C84 C160 1.34(3) . ?
C84 C164 1.43(3) . ?
C85 C122 1.31(3) . ?
C85 C124 1.48(3) . ?
C86 C170 1.39(4) . ?
C86 C171 1.47(4) . ?
C87 C165 1.32(3) . ?
C87 C191 1.39(3) . ?
C91 C244 1.38(3) . ?
C91 C242 1.39(3) . ?
C92 C246 1.33(3) . ?
C92 C245 1.39(3) . ?
C93 C247 1.33(3) . ?
C93 C275 1.43(3) . ?
C94 C213 1.37(2) . ?
C94 C217 1.46(2) . ?
C95 C227 1.39(3) . ?
C95 C226 1.41(3) . ?
C96 C222 1.40(3) . ?
C96 C223 1.41(3) . ?
C97 C235 1.36(3) . ?
C97 C238 1.38(3) . ?
C98 C231 1.39(2) . ?
C98 C234 1.40(2) . ?
C99 C240 1.32(2) . ?
C99 C239 1.37(3) . ?
C100 C201 1.39(3) . ?
C100 C204 1.43(3) . ?
C101 C230 1.37(3) . ?
C101 C263 1.42(3) . ?
C102 C250 1.36(3) . ?
C102 C249 1.37(3) . ?
C103 C209 1.33(3) . ?
C103 C210 1.41(3) . ?
C104 C205 1.37(3) . ?
C104 C257 1.43(3) . ?
C105 C253 1.39(3) . ?
C105 C254 1.42(3) . ?
C106 C207 1.36(3) . ?
C106 C206 1.42(3) . ?
C107 C218 1.35(3) . ?
C107 C221 1.43(3) . ?
C111 C159 1.39(3) . ?
C112 C113 1.44(3) . ?
C113 C114 1.32(3) . ?
C114 C159 1.34(3) . ?
C115 C158 1.37(3) . ?
C116 C117 1.41(3) . ?
C117 C118 1.28(3) . ?
C118 C158 1.37(3) . ?
C119 C182 1.44(3) . ?
C120 C180 1.39(3) . ?
C121 C176 1.39(3) . ?
C122 C123 1.43(3) . ?
C123 C184 1.24(3) . ?
C124 C183 1.33(3) . ?
C125 C152 1.40(3) . ?
C126 C127 1.43(3) . ?
C127 C153 1.39(4) . ?
C128 C129 1.45(3) . ?
C129 C193 1.30(3) . ?
C130 C194 1.40(3) . ?
C131 C132 1.47(3) . ?
C132 C151 1.35(3) . ?
C133 C134 1.40(3) . ?
C134 C146 1.33(3) . ?
C135 C156 1.43(4) . ?
C136 C154 1.47(4) . ?
C137 C168 1.47(3) . ?
C138 C139 1.42(3) . ?
C139 C169 1.39(3) . ?
C140 C177 1.37(3) . ?
C141 C179 1.35(3) . ?
C142 C143 1.43(3) . ?
C143 C157 1.35(3) . ?
C144 C157 1.30(3) . ?
C144 C145 1.46(3) . ?
C146 C147 1.24(3) . ?
C147 C148 1.46(4) . ?
C149 C150 1.40(3) . ?
C150 C151 1.32(3) . ?
C152 C153 1.32(4) . ?
C154 C155 1.30(4) . ?
C155 C156 1.26(4) . ?
C160 C161 1.67(5) . ?
C161 C162 1.22(5) . ?
C162 C163 1.34(4) . ?
C163 C164 1.50(4) . ?
C165 C166 1.56(4) . ?
C166 C187 1.34(4) . ?
C168 C169 1.29(3) . ?
C170 C185 1.61(4) . ?
C171 C172 1.33(4) . ?
C172 C186 1.26(5) . ?
C173 C174 1.48(4) . ?
C174 C175 1.18(4) . ?
C175 C176 1.57(4) . ?
C177 C178 1.37(3) . ?
C178 C179 1.36(3) . ?
C180 C181 1.36(3) . ?
C181 C182 1.29(3) . ?
C183 C184 1.48(4) . ?
C185 C186 1.24(5) . ?
C187 C188 1.39(4) . ?
C188 C191 1.39(4) . ?
C189 C190 1.53(4) . ?
C190 C195 1.27(4) . ?
C192 C196 1.59(5) . ?
C193 C194 1.43(3) . ?
C195 C196 1.28(4) . ?
C201 C202 1.44(3) . ?
C202 C260 1.34(3) . ?
C203 C204 1.37(3) . ?
C203 C260 1.39(3) . ?
C205 C261 1.38(3) . ?
C206 C280 1.37(3) . ?
C207 C208 1.45(3) . ?
C208 C279 1.33(3) . ?
C209 C278 1.39(3) . ?
C210 C211 1.41(3) . ?
C211 C212 1.31(3) . ?
C212 C278 1.37(3) . ?
C213 C214 1.39(3) . ?
C214 C215 1.43(3) . ?
C215 C216 1.36(3) . ?
C216 C217 1.41(3) . ?
C218 C219 1.42(3) . ?
C219 C284 1.36(3) . ?
C220 C284 1.27(3) . ?
C220 C221 1.43(3) . ?
C222 C256 1.36(3) . ?
C223 C224 1.40(3) . ?
C224 C225 1.36(4) . ?
C225 C256 1.41(4) . ?
C226 C262 1.45(3) . ?
C227 C228 1.39(3) . ?
C228 C229 1.29(3) . ?
C229 C262 1.35(3) . ?
C230 C266 1.39(3) . ?
C231 C232 1.37(3) . ?
C232 C233 1.30(3) . ?
C233 C267 1.32(3) . ?
C234 C267 1.37(3) . ?
C235 C236 1.46(3) . ?
C236 C237 1.35(3) . ?
C237 C255 1.28(4) . ?
C238 C255 1.44(3) . ?
C239 C268 1.45(3) . ?
C240 C241 1.34(3) . ?
C241 C269 1.39(4) . ?
C242 C243 1.45(3) . ?
C243 C271 1.31(3) . ?
C244 C270 1.42(3) . ?
C245 C272 1.44(3) . ?
C246 C274 1.50(3) . ?
C247 C248 1.48(3) . ?
C248 C277 1.33(3) . ?
C249 C285 1.38(3) . ?
C250 C251 1.37(3) . ?
C251 C252 1.29(3) . ?
C252 C285 1.32(3) . ?
C253 C281 1.54(4) . ?
C254 C282 1.50(3) . ?
C257 C258 1.44(3) . ?
C258 C259 1.36(3) . ?
C259 C261 1.37(3) . ?
C263 C264 1.40(3) . ?
C264 C265 1.41(3) . ?
C265 C266 1.32(3) . ?
C268 C269 1.37(3) . ?
C270 C271 1.39(3) . ?
C272 C273 1.33(3) . ?
C273 C274 1.29(3) . ?
C275 C276 1.37(3) . ?
C276 C277 1.34(3) . ?
C279 C280 1.33(3) . ?
C281 C283 1.31(3) . ?
C282 C283 1.26(3) . ?
C300 C301 1.47(7) . ?
C301 C302 1.38(8) . ?
C302 C302 1.75(11) 2 ?
